data_4074989
loop_
_publ_author_name
'Ionkin, Alex S.'
'Marshall, William J.'
'Fish, Brian M.'

_publ_section_title
;
 Synthesis and Structural Characterization of a Series of Novel
 Polyaromatic Ligands Containing Pyrene and Related Biscyclometalated
 Iridium(III) Complexes
;
_journal_coden_ASTM ORGND7
_journal_issue 6
_journal_name_full Organometallics
_journal_page_first 1461
_journal_page_last 1471
_journal_paper_doi 10.1021/om0510775
_journal_volume 25
_journal_year 2006
_chemical_formula_sum 'C80 H73 F12 Ir N2 O2'
_chemical_formula_weight 1514.60
_space_group_IT_number 2
_symmetry_cell_setting triclinic
_symmetry_space_group_name_Hall '-P 1'
_symmetry_space_group_name_H-M 'P -1'
_atom_sites_solution_hydrogens geom
_atom_sites_solution_primary direct
_atom_sites_solution_secondary difmap
_audit_creation_method SHELXL-97
_cell_angle_alpha 87.237(2)
_cell_angle_beta 87.976(2)
_cell_angle_gamma 80.299(2)
_cell_formula_units_Z 2
_cell_length_a 11.2969(12)
_cell_length_b 11.3209(11)
_cell_length_c 25.322(3)
_cell_measurement_temperature 293(2)
_cell_volume 3187.2(6)
_computing_cell_refinement 'Bruker XSCANS'
_computing_data_collection 'Bruker XSCANS'
_computing_data_reduction 'Bruker SHELXTL'
_computing_molecular_graphics 'Bruker SHELXTL'
_computing_publication_material 'Bruker SHELXTL'
_computing_structure_refinement 'SHELXL-97 (Sheldrick, 1997)'
_computing_structure_solution 'SHELXS-97 (Sheldrick, 1990)'
_diffrn_ambient_temperature 293(2)
_diffrn_measured_fraction_theta_full 0.915
_diffrn_measured_fraction_theta_max 0.915
_diffrn_measurement_device_type 'Bruker P4'
_diffrn_measurement_method '\w scans'
_diffrn_radiation_monochromator graphite
_diffrn_radiation_source 'fine-focus sealed tube'
_diffrn_radiation_type MoK\a
_diffrn_radiation_wavelength 0.71073
_diffrn_reflns_av_R_equivalents 0.0374
_diffrn_reflns_av_sigmaI/netI 0.1130
_diffrn_reflns_limit_h_max 8
_diffrn_reflns_limit_h_min -15
_diffrn_reflns_limit_k_max 14
_diffrn_reflns_limit_k_min -15
_diffrn_reflns_limit_l_max 33
_diffrn_reflns_limit_l_min -32
_diffrn_reflns_number 21300
_diffrn_reflns_theta_full 28.32
_diffrn_reflns_theta_max 28.32
_diffrn_reflns_theta_min 1.61
_exptl_absorpt_coefficient_mu 2.183
_exptl_absorpt_correction_type none
_exptl_crystal_colour yellow
_exptl_crystal_density_diffrn 1.578
_exptl_crystal_density_meas hemisphere
_exptl_crystal_density_method 'not measured'
_exptl_crystal_description iregblok
_exptl_crystal_F_000 1536
_exptl_crystal_size_max .21
_exptl_crystal_size_mid .17
_exptl_crystal_size_min .13
_refine_diff_density_max 1.450
_refine_diff_density_min -0.706
_refine_diff_density_rms 0.127
_refine_ls_extinction_method none
_refine_ls_goodness_of_fit_ref 0.852
_refine_ls_hydrogen_treatment riding
_refine_ls_matrix_type full
_refine_ls_number_parameters 785
_refine_ls_number_reflns 14512
_refine_ls_number_restraints 0
_refine_ls_restrained_S_all 0.852
_refine_ls_R_factor_all 0.1209
_refine_ls_R_factor_gt 0.0624
_refine_ls_shift/su_max 0.856
_refine_ls_shift/su_mean 0.036
_refine_ls_structure_factor_coef Fsqd
_refine_ls_weighting_details 'calc w=1/[\s^2^(Fo^2^)+(0.1030P)^2^+0.0000P] where P=(Fo^2^+2Fc^2^)/3'
_refine_ls_weighting_scheme calc
_refine_ls_wR_factor_gt 0.1431
_refine_ls_wR_factor_ref 0.1705
_reflns_number_gt 8267
_reflns_number_total 14512
_reflns_threshold_expression >2sigma(I)
_cod_data_source_file om0510775si20060112_022917.cif
_cod_data_source_block 03353
_cod_depositor_comments
;
The following automatic conversions were performed:

'_symmetry_cell_setting' value 'Triclinic' changed to 'triclinic'
according to /home/saulius/struct/CIF-dictionaries/cif_core.dic
dictionary named 'cif_core.dic' version 2.4.1 from 2010-06-29.

Automatic conversion script
Id: cif_fix_values 1715 2011-07-08 13:25:40Z adriana 
;
_cod_original_sg_symbol_H-M P-1
_cod_database_code 4074989

loop_
_symmetry_equiv_pos_as_xyz
'x, y, z'
'-x, -y, -z'

loop_
_atom_site_label
_atom_site_type_symbol
_atom_site_fract_x
_atom_site_fract_y
_atom_site_fract_z
_atom_site_U_iso_or_equiv
_atom_site_adp_type
_atom_site_occupancy
_atom_site_symmetry_multiplicity
_atom_site_calc_flag
_atom_site_refinement_flags
_atom_site_disorder_assembly
_atom_site_disorder_group
Ir1 Ir -0.00823(3) 0.20222(2) 0.246701(10) 0.04816(12) Uani 1 1 d . . .
F1 F 0.0529(4) 0.4437(4) 0.16382(17) 0.0758(13) Uani 1 1 d . . .
F2 F 0.1838(5) 0.3016(5) 0.13548(18) 0.0927(16) Uani 1 1 d . . .
F3 F 0.2318(4) 0.4720(5) 0.14567(18) 0.0855(15) Uani 1 1 d . . .
F4 F 0.5465(9) 0.3422(10) 0.2907(9) 0.367(14) Uani 1 1 d . . .
F5 F 0.4667(6) 0.5137(7) 0.2913(3) 0.129(2) Uani 1 1 d . . .
F6 F 0.4634(15) 0.405(2) 0.3556(5) 0.473(18) Uani 1 1 d . . .
F7 F -0.0507(4) 0.4622(4) 0.31542(17) 0.0704(12) Uani 1 1 d . . .
F8 F -0.2057(4) 0.3895(4) 0.34368(16) 0.0754(13) Uani 1 1 d . . .
F9 F -0.2212(5) 0.5760(4) 0.32277(17) 0.0841(15) Uani 1 1 d . . .
F10 F -0.4690(10) 0.6848(9) 0.1842(4) 0.104(3) Uani 0.823(14) 1 d P . .
F11 F -0.5207(6) 0.5372(7) 0.1484(4) 0.083(2) Uani 0.823(14) 1 d P . .
F12 F -0.4029(8) 0.6376(9) 0.1079(4) 0.098(3) Uani 0.823(14) 1 d P . .
F10' F -0.414(5) 0.588(4) 0.101(2) 0.104(3) Uani 0.177(14) 1 d P . .
F11' F -0.420(4) 0.703(4) 0.158(2) 0.083(2) Uani 0.177(14) 1 d P . .
F12' F -0.528(4) 0.600(5) 0.176(2) 0.098(3) Uani 0.177(14) 1 d P . .
O1 O -0.1485(5) 0.1040(5) 0.2436(2) 0.0735(16) Uani 1 1 d . . .
O2 O 0.1116(5) 0.0401(5) 0.25977(19) 0.0712(16) Uani 1 1 d . . .
N1 N -0.0093(5) 0.1940(5) 0.3269(2) 0.0438(13) Uani 1 1 d . . .
N2 N -0.0019(6) 0.1812(5) 0.1672(2) 0.0586(16) Uani 1 1 d . . .
C1 C 0.1305(6) 0.2898(6) 0.2576(3) 0.0448(16) Uani 1 1 d . . .
C2 C 0.2005(6) 0.3557(7) 0.2245(3) 0.0560(19) Uani 1 1 d . . .
C3 C 0.3008(7) 0.3946(9) 0.2419(3) 0.078(3) Uani 1 1 d . . .
H3A H 0.3438 0.4385 0.2185 0.093 Uiso 1 1 calc R . .
C4 C 0.3394(8) 0.3702(10) 0.2928(4) 0.089(3) Uani 1 1 d . . .
C5 C 0.2712(7) 0.3088(8) 0.3270(3) 0.072(3) Uani 1 1 d . . .
H5A H 0.2953 0.2915 0.3617 0.087 Uiso 1 1 calc R . .
C6 C 0.1693(6) 0.2732(7) 0.3110(3) 0.0538(18) Uani 1 1 d . . .
C7 C 0.0900(6) 0.2181(6) 0.3486(3) 0.0491(17) Uani 1 1 d . . .
C8 C 0.1097(7) 0.1923(7) 0.4018(3) 0.060(2) Uani 1 1 d . . .
H8A H 0.1789 0.2092 0.4166 0.072 Uiso 1 1 calc R . .
C9 C 0.0293(7) 0.1429(9) 0.4323(3) 0.079(3) Uani 1 1 d . A .
H9A H 0.0421 0.1271 0.4682 0.094 Uiso 1 1 calc R . .
C10 C -0.0711(7) 0.1160(9) 0.4102(3) 0.085(3) Uani 1 1 d . . .
C11 C -0.0891(7) 0.1449(7) 0.3581(3) 0.064(2) Uani 1 1 d . A .
H11A H -0.1591 0.1303 0.3433 0.077 Uiso 1 1 calc R . .
C12 C 0.1662(8) 0.3930(8) 0.1679(3) 0.066(2) Uani 1 1 d . . .
C13 C 0.4491(13) 0.4153(18) 0.3107(6) 0.158(8) Uani 1 1 d . . .
C30 C -0.1335(6) 0.3464(5) 0.2252(2) 0.0416(15) Uani 1 1 d . . .
C31 C -0.1954(6) 0.4429(6) 0.2516(3) 0.0450(16) Uani 1 1 d . . .
C32 C -0.2886(6) 0.5234(6) 0.2297(3) 0.0447(15) Uani 1 1 d . . .
H32A H -0.3278 0.5867 0.2491 0.054 Uiso 1 1 calc R . .
C33 C -0.3236(6) 0.5095(6) 0.1785(3) 0.0472(16) Uani 1 1 d . . .
C34 C -0.2626(6) 0.4167(6) 0.1503(3) 0.0465(16) Uani 1 1 d . . .
H34A H -0.2850 0.4068 0.1160 0.056 Uiso 1 1 calc R . .
C35 C -0.1695(7) 0.3386(6) 0.1718(3) 0.0490(17) Uani 1 1 d . . .
C36 C -0.0946(7) 0.2467(6) 0.1406(3) 0.0560(19) Uani 1 1 d . . .
C37 C -0.1095(8) 0.2264(7) 0.0874(3) 0.067(2) Uani 1 1 d . . .
H37A H -0.1719 0.2719 0.0686 0.080 Uiso 1 1 calc R . .
C38 C -0.0299(8) 0.1376(7) 0.0632(3) 0.070(2) Uani 1 1 d . . .
H38A H -0.0368 0.1243 0.0275 0.084 Uiso 1 1 calc R . .
C39 C 0.0610(8) 0.0679(7) 0.0925(3) 0.069(2) Uani 1 1 d . . .
C40 C 0.0730(8) 0.0939(7) 0.1426(3) 0.066(2) Uani 1 1 d . . .
H40A H 0.1360 0.0498 0.1614 0.080 Uiso 1 1 calc R . .
C41 C -0.1687(7) 0.4665(6) 0.3074(3) 0.0540(18) Uani 1 1 d . . .
C42 C -0.4278(7) 0.5919(7) 0.1549(3) 0.0552(19) Uani 1 1 d . . .
C43 C 0.1439(9) -0.0371(7) 0.0695(3) 0.071(2) Uani 1 1 d . . .
C44 C 0.2307(8) -0.0259(7) 0.0287(3) 0.065(2) Uani 1 1 d . . .
C45 C 0.3018(8) -0.1309(7) 0.0091(3) 0.065(2) Uani 1 1 d . . .
C46 C 0.2857(9) -0.2451(7) 0.0316(4) 0.072(3) Uani 1 1 d . . .
C47 C 0.2032(10) -0.2522(8) 0.0712(4) 0.085(3) Uani 1 1 d . . .
H47A H 0.1915 -0.3267 0.0854 0.102 Uiso 1 1 calc R . .
C48 C 0.1354(10) -0.1479(8) 0.0908(4) 0.086(3) Uani 1 1 d . . .
H48A H 0.0827 -0.1546 0.1194 0.103 Uiso 1 1 calc R . .
C49 C 0.2513(9) 0.0897(7) 0.0067(3) 0.072(2) Uani 1 1 d . . .
H49A H 0.2063 0.1597 0.0193 0.086 Uiso 1 1 calc R . .
C50 C 0.3361(8) 0.0961(8) -0.0322(3) 0.076(2) Uani 1 1 d . . .
H50A H 0.3480 0.1711 -0.0459 0.091 Uiso 1 1 calc R . .
C51 C 0.4081(9) -0.0095(9) -0.0528(4) 0.078(3) Uani 1 1 d . . .
C52 C 0.3884(8) -0.1220(9) -0.0320(4) 0.073(3) Uani 1 1 d . . .
C53 C 0.4955(9) -0.0024(12) -0.0932(4) 0.101(3) Uani 1 1 d . . .
H53A H 0.5100 0.0719 -0.1066 0.121 Uiso 1 1 calc R . .
C54 C 0.5603(9) -0.1072(13) -0.1129(4) 0.103(4) Uani 1 1 d . . .
H54A H 0.6181 -0.1034 -0.1397 0.124 Uiso 1 1 calc R . .
C55 C 0.5382(10) -0.2170(11) -0.0925(5) 0.097(3) Uani 1 1 d . . .
H55A H 0.5812 -0.2866 -0.1064 0.117 Uiso 1 1 calc R . .
C56 C 0.4543(9) -0.2265(10) -0.0522(4) 0.086(3) Uani 1 1 d . . .
C57 C 0.4336(10) -0.3419(9) -0.0296(4) 0.086(3) Uani 1 1 d . . .
H57A H 0.4777 -0.4115 -0.0429 0.104 Uiso 1 1 calc R . .
C58 C 0.3521(9) -0.3509(9) 0.0101(4) 0.079(3) Uani 1 1 d . . .
H58A H 0.3395 -0.4260 0.0234 0.095 Uiso 1 1 calc R . .
C59 C -0.2498(16) -0.0558(11) 0.2315(6) 0.155(7) Uani 1 1 d . . .
C60 C -0.1369(11) -0.0091(9) 0.2436(4) 0.100(4) Uani 1 1 d . . .
C61 C -0.0273(13) -0.0882(8) 0.2521(4) 0.114(5) Uani 1 1 d . . .
H61A H -0.0318 -0.1693 0.2509 0.137 Uiso 1 1 calc R . .
C62 C 0.0829(11) -0.0636(7) 0.2616(3) 0.085(3) Uani 1 1 d . . .
C63 C 0.1858(16) -0.1636(9) 0.2743(4) 0.128(5) Uani 1 1 d . . .
C64 C -0.3527(13) 0.0327(14) 0.2265(9) 0.203(10) Uani 1 1 d . . .
H64A H -0.3761 0.0647 0.2604 0.304 Uiso 1 1 calc R . .
H64B H -0.4170 -0.0022 0.2132 0.304 Uiso 1 1 calc R . .
H64C H -0.3353 0.0959 0.2023 0.304 Uiso 1 1 calc R . .
C65 C -0.2247(18) -0.1073(19) 0.1721(7) 0.244(11) Uani 1 1 d . . .
H65A H -0.2072 -0.0442 0.1479 0.365 Uiso 1 1 calc R . .
H65B H -0.2947 -0.1360 0.1609 0.365 Uiso 1 1 calc R . .
H65C H -0.1576 -0.1718 0.1726 0.365 Uiso 1 1 calc R . .
C66 C -0.2734(15) -0.1620(13) 0.2646(7) 0.180(8) Uani 1 1 d . . .
H66A H -0.2859 -0.1406 0.3009 0.271 Uiso 1 1 calc R . .
H66B H -0.2057 -0.2255 0.2618 0.271 Uiso 1 1 calc R . .
H66C H -0.3437 -0.1886 0.2526 0.271 Uiso 1 1 calc R . .
C67 C 0.171(2) -0.2843(12) 0.2583(11) 0.321(18) Uani 1 1 d . . .
H67A H 0.1611 -0.2828 0.2207 0.482 Uiso 1 1 calc R . .
H67B H 0.1006 -0.3067 0.2760 0.482 Uiso 1 1 calc R . .
H67C H 0.2401 -0.3416 0.2678 0.482 Uiso 1 1 calc R . .
C68 C 0.199(2) -0.168(2) 0.3322(5) 0.315(17) Uani 1 1 d . . .
H68A H 0.2639 -0.2315 0.3419 0.472 Uiso 1 1 calc R . .
H68B H 0.1261 -0.1838 0.3495 0.472 Uiso 1 1 calc R . .
H68C H 0.2169 -0.0932 0.3429 0.472 Uiso 1 1 calc R . .
C69 C 0.2883(18) -0.1449(19) 0.2450(9) 0.271(16) Uani 1 1 d . . .
H69A H 0.2736 -0.1469 0.2079 0.406 Uiso 1 1 calc R . .
H69B H 0.3542 -0.2068 0.2543 0.406 Uiso 1 1 calc R . .
H69C H 0.3076 -0.0682 0.2525 0.406 Uiso 1 1 calc R . .
C14 C -0.1830(14) 0.0806(13) 0.4576(6) 0.148(7) Uani 1 1 d . A 1
C15 C -0.2211(8) 0.1670(10) 0.4927(3) 0.077(3) Uani 1 1 d . A 1
H15A H -0.1929 0.2396 0.4896 0.092 Uiso 1 1 calc R A 1
C16 C -0.3060(11) 0.1459(15) 0.5353(5) 0.139(5) Uani 1 1 d . A 1
H16A H -0.3333 0.2015 0.5607 0.167 Uiso 1 1 calc R A 1
C17 C -0.3454(12) 0.0256(13) 0.5342(7) 0.128(6) Uani 1 1 d . A 1
C18 C -0.2891(8) -0.0577(14) 0.4898(4) 0.085(4) Uani 1 1 d . A 1
C19 C -0.1863(13) -0.0086(12) 0.4442(6) 0.148(7) Uani 1 1 d . A 1
C20 C -0.4283(14) -0.0146(15) 0.5702(7) 0.157(7) Uani 1 1 d . A 1
H20A H -0.4648 0.0318 0.5975 0.188 Uiso 1 1 calc R A 1
C21 C -0.4508(8) -0.1223(15) 0.5626(4) 0.093(4) Uani 1 1 d . A 1
H21A H -0.5060 -0.1499 0.5862 0.112 Uiso 1 1 calc R A 1
C22 C -0.4019(12) -0.2018(13) 0.5231(7) 0.112(5) Uani 1 1 d . A 1
C23 C -0.3153(12) -0.1664(15) 0.4861(5) 0.109(4) Uani 1 1 d . A 1
C24 C -0.4343(17) -0.308(2) 0.5223(7) 0.180(8) Uani 1 1 d . A 1
H24A H -0.4808 -0.3245 0.5519 0.216 Uiso 1 1 calc R A 1
C25 C -0.412(4) -0.415(4) 0.4815(10) 0.51(4) Uani 1 1 d . A 1
H25A H -0.4486 -0.4820 0.4788 0.606 Uiso 1 1 calc R A 1
C26 C -0.314(3) -0.374(2) 0.4505(11) 0.296(17) Uani 1 1 d . A 1
H26A H -0.2709 -0.4296 0.4282 0.355 Uiso 1 1 calc R A 1
C27 C -0.2680(15) -0.240(2) 0.4492(5) 0.165(8) Uani 1 1 d . A 1
C28 C -0.1914(13) -0.2022(13) 0.4162(5) 0.129(5) Uani 1 1 d . A 1
H28A H -0.1592 -0.2570 0.3912 0.155 Uiso 1 1 calc R A 1
C29 C -0.1504(8) -0.0989(7) 0.4118(3) 0.065(2) Uani 1 1 d . A 1
H29A H -0.0942 -0.0886 0.3850 0.078 Uiso 1 1 calc R A 1

loop_
_atom_site_aniso_label
_atom_site_aniso_U_11
_atom_site_aniso_U_22
_atom_site_aniso_U_33
_atom_site_aniso_U_23
_atom_site_aniso_U_13
_atom_site_aniso_U_12
Ir1 0.0587(2) 0.04183(16) 0.04302(16) 0.00679(11) -0.01486(12) -0.00520(12)
F1 0.065(3) 0.097(3) 0.061(3) 0.034(2) -0.014(2) -0.010(3)
F2 0.115(4) 0.104(4) 0.056(3) 0.000(3) 0.023(3) -0.014(3)
F3 0.076(3) 0.108(4) 0.070(3) 0.043(3) 0.000(3) -0.021(3)
F4 0.083(6) 0.145(8) 0.88(4) 0.101(15) -0.163(13) -0.027(6)
F5 0.113(5) 0.174(7) 0.120(5) 0.026(5) -0.026(4) -0.084(5)
F6 0.402(19) 0.97(4) 0.189(10) 0.334(18) -0.217(12) -0.58(3)
F7 0.078(3) 0.065(3) 0.067(3) -0.009(2) -0.025(2) -0.005(2)
F8 0.089(3) 0.091(3) 0.041(2) 0.013(2) 0.003(2) -0.005(3)
F9 0.105(4) 0.076(3) 0.062(3) -0.020(2) -0.020(3) 0.020(3)
F10 0.096(6) 0.090(5) 0.110(6) -0.034(5) -0.037(5) 0.040(5)
F11 0.058(4) 0.078(4) 0.115(6) 0.018(5) -0.038(4) -0.017(3)
F12 0.077(4) 0.104(6) 0.092(6) 0.068(6) 0.008(4) 0.022(5)
F10' 0.096(6) 0.090(5) 0.110(6) -0.034(5) -0.037(5) 0.040(5)
F11' 0.058(4) 0.078(4) 0.115(6) 0.018(5) -0.038(4) -0.017(3)
F12' 0.077(4) 0.104(6) 0.092(6) 0.068(6) 0.008(4) 0.022(5)
O1 0.098(4) 0.049(3) 0.080(4) 0.021(3) -0.046(3) -0.030(3)
O2 0.095(4) 0.052(3) 0.059(3) -0.001(2) -0.035(3) 0.015(3)
N1 0.041(3) 0.048(3) 0.044(3) 0.013(2) -0.011(3) -0.012(3)
N2 0.069(4) 0.057(4) 0.047(3) 0.001(3) -0.020(3) 0.000(3)
C1 0.039(4) 0.048(4) 0.043(4) 0.009(3) -0.004(3) 0.001(3)
C2 0.045(4) 0.068(5) 0.051(4) 0.021(4) 0.002(3) -0.003(4)
C3 0.044(5) 0.110(7) 0.076(6) 0.053(5) -0.007(4) -0.019(5)
C4 0.054(5) 0.134(9) 0.087(6) 0.048(6) -0.021(5) -0.050(6)
C5 0.055(5) 0.099(6) 0.067(5) 0.042(5) -0.022(4) -0.032(5)
C6 0.049(4) 0.065(5) 0.046(4) 0.021(3) -0.008(3) -0.013(4)
C7 0.045(4) 0.052(4) 0.048(4) 0.011(3) -0.010(3) -0.005(3)
C8 0.049(4) 0.089(6) 0.043(4) 0.026(4) -0.017(3) -0.016(4)
C9 0.050(5) 0.133(8) 0.048(4) 0.042(5) -0.011(4) -0.012(5)
C10 0.048(5) 0.134(8) 0.072(6) 0.065(6) -0.012(4) -0.032(5)
C11 0.041(4) 0.087(6) 0.067(5) 0.040(4) -0.021(4) -0.025(4)
C12 0.059(5) 0.082(6) 0.054(5) 0.019(4) -0.003(4) -0.012(5)
C13 0.113(11) 0.253(18) 0.126(11) 0.136(12) -0.070(9) -0.108(12)
C30 0.046(4) 0.039(3) 0.040(3) 0.007(3) -0.005(3) -0.008(3)
C31 0.047(4) 0.043(4) 0.046(4) 0.010(3) -0.007(3) -0.010(3)
C32 0.048(4) 0.041(4) 0.045(4) 0.000(3) 0.002(3) -0.012(3)
C33 0.044(4) 0.041(4) 0.056(4) 0.004(3) -0.007(3) -0.006(3)
C34 0.052(4) 0.042(4) 0.044(4) 0.005(3) -0.012(3) -0.002(3)
C35 0.062(5) 0.040(4) 0.045(4) 0.003(3) -0.012(3) -0.006(3)
C36 0.074(5) 0.041(4) 0.050(4) -0.001(3) -0.016(4) 0.002(4)
C37 0.081(6) 0.061(5) 0.052(4) -0.005(4) -0.026(4) 0.011(4)
C38 0.091(6) 0.066(5) 0.044(4) -0.005(4) -0.015(4) 0.012(5)
C39 0.092(6) 0.058(5) 0.048(4) -0.007(4) -0.009(4) 0.015(4)
C40 0.076(6) 0.060(5) 0.053(4) 0.002(4) -0.016(4) 0.022(4)
C41 0.058(5) 0.052(4) 0.049(4) -0.005(3) -0.003(4) 0.000(4)
C42 0.050(5) 0.055(5) 0.056(4) 0.005(4) -0.012(4) 0.004(4)
C43 0.095(7) 0.058(5) 0.052(4) -0.006(4) -0.020(5) 0.013(5)
C44 0.088(6) 0.050(4) 0.053(4) -0.003(4) -0.027(4) 0.001(4)
C45 0.077(6) 0.057(5) 0.055(5) -0.014(4) -0.030(4) 0.010(4)
C46 0.085(6) 0.055(5) 0.069(5) -0.012(4) -0.028(5) 0.014(5)
C47 0.122(9) 0.042(5) 0.082(6) 0.005(4) -0.015(6) 0.016(5)
C48 0.114(8) 0.067(6) 0.074(6) 0.007(5) -0.008(6) -0.003(5)
C49 0.093(7) 0.062(5) 0.058(5) -0.002(4) -0.022(5) 0.000(5)
C50 0.086(6) 0.071(6) 0.064(5) 0.006(4) -0.020(5) 0.003(5)
C51 0.083(7) 0.086(7) 0.063(5) -0.010(5) -0.023(5) 0.000(5)
C52 0.070(6) 0.080(6) 0.066(5) -0.020(5) -0.030(5) 0.009(5)
C53 0.079(7) 0.136(10) 0.079(7) 0.010(7) -0.019(6) 0.005(7)
C54 0.071(7) 0.149(11) 0.078(7) -0.022(8) -0.013(5) 0.019(8)
C55 0.082(7) 0.103(9) 0.095(8) -0.022(7) -0.015(6) 0.027(6)
C56 0.063(6) 0.123(9) 0.061(5) -0.026(6) -0.029(5) 0.029(6)
C57 0.088(7) 0.064(6) 0.098(7) -0.021(6) -0.043(6) 0.025(5)
C58 0.082(7) 0.077(6) 0.068(6) -0.015(5) -0.028(5) 0.022(5)
C59 0.210(16) 0.092(8) 0.187(13) 0.059(9) -0.155(13) -0.082(10)
C60 0.148(10) 0.070(6) 0.094(7) 0.033(5) -0.080(7) -0.041(6)
C61 0.206(14) 0.053(5) 0.090(7) 0.007(5) -0.083(8) -0.025(7)
C62 0.150(10) 0.037(4) 0.062(5) 0.001(4) -0.052(6) 0.011(5)
C63 0.218(16) 0.062(6) 0.079(7) -0.009(5) -0.044(8) 0.053(8)
C64 0.108(11) 0.126(13) 0.39(3) 0.018(16) -0.088(15) -0.065(10)
C65 0.24(2) 0.32(3) 0.197(18) -0.103(18) -0.114(16) -0.08(2)
C66 0.221(18) 0.130(12) 0.214(17) 0.076(12) -0.089(14) -0.103(12)
C67 0.43(4) 0.053(8) 0.46(4) -0.039(14) -0.24(3) 0.065(14)
C68 0.38(3) 0.38(3) 0.074(8) 0.019(13) -0.072(13) 0.27(3)
C69 0.25(2) 0.23(2) 0.24(2) 0.074(19) 0.041(19) 0.19(2)
C14 0.165(13) 0.124(11) 0.139(11) -0.040(9) -0.120(11) 0.055(10)
C15 0.065(6) 0.122(8) 0.039(4) 0.011(5) 0.004(4) -0.007(5)
C16 0.105(9) 0.206(16) 0.101(9) 0.019(9) -0.072(8) -0.004(10)
C17 0.101(9) 0.125(10) 0.169(14) 0.093(11) -0.099(10) -0.060(9)
C18 0.050(5) 0.150(11) 0.052(5) 0.056(7) -0.007(4) -0.019(6)
C19 0.169(13) 0.098(8) 0.166(12) -0.059(9) -0.142(11) 0.053(9)
C20 0.145(13) 0.130(13) 0.204(17) 0.068(12) -0.122(13) -0.044(10)
C21 0.051(6) 0.164(12) 0.057(6) 0.041(7) -0.016(5) -0.006(7)
C22 0.086(8) 0.111(10) 0.148(13) 0.066(10) -0.072(9) -0.053(8)
C23 0.098(9) 0.144(12) 0.080(8) 0.013(8) -0.042(7) -0.004(9)
C24 0.183(17) 0.26(2) 0.096(11) 0.048(14) -0.010(11) -0.047(17)
C25 0.83(9) 0.48(6) 0.16(2) 0.04(3) 0.27(4) -0.03(6)
C26 0.49(5) 0.16(2) 0.27(3) -0.065(19) -0.10(3) -0.11(3)
C27 0.144(13) 0.27(2) 0.053(7) 0.000(11) 0.003(8) 0.033(14)
C28 0.151(12) 0.156(12) 0.100(9) 0.063(8) -0.041(9) -0.091(10)
C29 0.072(6) 0.067(5) 0.060(5) 0.025(4) -0.010(4) -0.027(4)

loop_
_atom_type_symbol
_atom_type_description
_atom_type_scat_dispersion_real
_atom_type_scat_dispersion_imag
_atom_type_scat_source
C C 0.0033 0.0016 'International Tables Vol C Tables 4.2.6.8 and 6.1.1.4'
H H 0.0000 0.0000 'International Tables Vol C Tables 4.2.6.8 and 6.1.1.4'
F F 0.0171 0.0103 'International Tables Vol C Tables 4.2.6.8 and 6.1.1.4'
Ir Ir -1.4442 7.9887 'International Tables Vol C Tables 4.2.6.8 and 6.1.1.4'
N N 0.0061 0.0033 'International Tables Vol C Tables 4.2.6.8 and 6.1.1.4'
O O 0.0106 0.0060 'International Tables Vol C Tables 4.2.6.8 and 6.1.1.4'

loop_
_geom_angle_atom_site_label_1
_geom_angle_atom_site_label_2
_geom_angle_atom_site_label_3
_geom_angle
C1 Ir1 N1 81.2(2)
C1 Ir1 N2 103.2(3)
N1 Ir1 N2 170.8(2)
C1 Ir1 C30 98.4(2)
N1 Ir1 C30 106.3(2)
N2 Ir1 C30 81.3(2)
C1 Ir1 O1 173.9(2)
N1 Ir1 O1 93.1(2)
N2 Ir1 O1 82.1(2)
C30 Ir1 O1 85.2(2)
C1 Ir1 O2 87.9(2)
N1 Ir1 O2 80.2(2)
N2 Ir1 O2 91.7(2)
C30 Ir1 O2 171.5(2)
O1 Ir1 O2 89.0(2)
F11' F10 F12' 117(4)
F11' F10 C42 67(3)
F12' F10 C42 56.2(19)
F12' F11 C42 62(2)
F10' F12 C42 81(6)
F10' F12 F11' 134(7)
C42 F12 F11' 53.6(14)
F12 F10' C42 72(5)
F10 F11' C42 73(3)
F10 F11' F12 123(4)
C42 F11' F12 56(2)
F11 F12' C42 71(3)
F11 F12' F10 133(3)
C42 F12' F10 64(3)
C60 O1 Ir1 125.6(7)
C62 O2 Ir1 125.2(6)
C7 N1 C11 118.6(6)
C7 N1 Ir1 115.3(4)
C11 N1 Ir1 124.7(5)
C40 N2 C36 119.7(6)
C40 N2 Ir1 124.2(5)
C36 N2 Ir1 114.9(5)
C2 C1 C6 113.9(6)
C2 C1 Ir1 134.9(5)
C6 C1 Ir1 111.0(5)
C3 C2 C1 122.4(6)
C3 C2 C12 116.0(7)
C1 C2 C12 121.6(7)
C4 C3 C2 121.8(7)
C3 C4 C5 117.7(8)
C3 C4 C13 120.5(8)
C5 C4 C13 121.7(8)
C6 C5 C4 121.3(7)
C5 C6 C1 122.7(6)
C5 C6 C7 121.5(6)
C1 C6 C7 115.8(6)
N1 C7 C8 120.2(6)
N1 C7 C6 113.8(6)
C8 C7 C6 125.9(7)
C9 C8 C7 120.3(7)
C8 C9 C10 119.8(7)
C11 C10 C9 118.4(7)
C11 C10 C14 125.7(7)
C9 C10 C14 114.0(7)
N1 C11 C10 122.6(7)
F1 C12 F2 106.6(7)
F1 C12 F3 106.2(6)
F2 C12 F3 104.4(6)
F1 C12 C2 113.0(7)
F2 C12 C2 113.3(7)
F3 C12 C2 112.6(7)
F6 C13 F5 113.2(19)
F6 C13 F4 102.9(17)
F5 C13 F4 100.4(12)
F6 C13 C4 114.6(11)
F5 C13 C4 116.5(9)
F4 C13 C4 106.9(16)
C31 C30 C35 114.8(6)
C31 C30 Ir1 134.1(5)
C35 C30 Ir1 111.0(4)
C32 C31 C30 123.2(6)
C32 C31 C41 114.6(6)
C30 C31 C41 122.2(6)
C31 C32 C33 120.0(6)
C34 C33 C32 118.8(6)
C34 C33 C42 120.2(6)
C32 C33 C42 121.0(6)
C35 C34 C33 121.0(6)
C34 C35 C30 122.2(6)
C34 C35 C36 122.0(6)
C30 C35 C36 115.7(6)
N2 C36 C37 119.9(7)
N2 C36 C35 114.4(6)
C37 C36 C35 125.6(6)
C38 C37 C36 118.8(7)
C37 C38 C39 119.7(7)
C40 C39 C38 118.7(7)
C40 C39 C43 119.2(7)
C38 C39 C43 122.0(7)
C39 C40 N2 123.1(7)
F8 C41 F9 104.9(6)
F8 C41 F7 105.8(6)
F9 C41 F7 104.8(6)
F8 C41 C31 114.0(6)
F9 C41 C31 113.3(6)
F7 C41 C31 113.3(6)
F12' C42 F11' 95(3)
F12' C42 F12 126.1(16)
F11' C42 F12 71(2)
F12' C42 F11 47(4)
F11' C42 F11 131.8(17)
F12 C42 F11 105.6(8)
F12' C42 F10 60(3)
F11' C42 F10 39(2)
F12 C42 F10 105.8(8)
F11 C42 F10 105.8(7)
F12' C42 F10' 121(3)
F11' C42 F10' 97(3)
F12 C42 F10' 27(2)
F11 C42 F10' 85(3)
F10 C42 F10' 129(2)
F12' C42 C33 120.0(14)
F11' C42 C33 112.9(16)
F12 C42 C33 113.4(7)
F11 C42 C33 112.3(7)
F10 C42 C33 113.3(6)
F10' C42 C33 108(2)
C48 C43 C44 119.0(8)
C48 C43 C39 117.1(9)
C44 C43 C39 123.9(8)
C43 C44 C45 119.2(8)
C43 C44 C49 122.2(8)
C45 C44 C49 118.6(9)
C52 C45 C44 120.2(8)
C52 C45 C46 120.4(8)
C44 C45 C46 119.3(9)
C47 C46 C58 120.6(9)
C47 C46 C45 119.8(8)
C58 C46 C45 119.5(10)
C46 C47 C48 120.3(9)
C43 C48 C47 122.3(10)
C50 C49 C44 120.1(8)
C49 C50 C51 121.9(9)
C52 C51 C53 119.9(10)
C52 C51 C50 118.3(9)
C53 C51 C50 121.7(10)
C56 C52 C51 119.8(10)
C56 C52 C45 119.5(10)
C51 C52 C45 120.7(8)
C54 C53 C51 119.5(12)
C55 C54 C53 119.7(11)
C54 C55 C56 122.0(11)
C52 C56 C55 119.1(11)
C52 C56 C57 118.9(10)
C55 C56 C57 122.0(10)
C58 C57 C56 121.9(9)
C57 C58 C46 119.7(10)
C64 C59 C66 112.4(17)
C64 C59 C60 114.7(11)
C66 C59 C60 115.4(9)
C64 C59 C65 104.3(13)
C66 C59 C65 103.8(13)
C60 C59 C65 104.5(14)
O1 C60 C61 124.3(9)
O1 C60 C59 114.5(10)
C61 C60 C59 121.1(10)
C62 C61 C60 129.8(9)
O2 C62 C61 125.4(8)
O2 C62 C63 113.9(11)
C61 C62 C63 120.6(10)
C69 C63 C68 114.5(19)
C69 C63 C67 102.0(17)
C68 C63 C67 108.3(16)
C69 C63 C62 109.8(11)
C68 C63 C62 107.0(10)
C67 C63 C62 115.5(14)
C19 C14 C15 149(2)
C19 C14 C10 96.5(16)
C15 C14 C10 114.8(13)
C14 C15 C16 120.1(13)
C15 C16 C17 113.6(14)
C20 C17 C18 118.9(12)
C20 C17 C16 124.4(18)
C18 C17 C16 116.7(15)
C23 C18 C17 121.5(10)
C23 C18 C19 118.9(13)
C17 C18 C19 119.6(12)
C14 C19 C29 152(2)
C14 C19 C18 101.5(17)
C29 C19 C18 106.6(12)
C21 C20 C17 115.1(17)
C20 C21 C22 128.2(14)
C24 C22 C21 119.4(17)
C24 C22 C23 121.5(19)
C21 C22 C23 119.0(12)
C27 C23 C18 123.2(18)
C27 C23 C22 119.7(18)
C18 C23 C22 117.1(13)
C22 C24 C25 134(2)
C26 C25 C24 97(3)
C25 C26 C27 129(3)
C28 C27 C23 117(2)
C28 C27 C26 127(2)
C23 C27 C26 116.2(19)
C27 C28 C29 131.5(19)
C28 C29 C19 123.1(13)

loop_
_geom_bond_atom_site_label_1
_geom_bond_atom_site_label_2
_geom_bond_distance
Ir1 C1 2.024(7)
Ir1 N1 2.028(5)
Ir1 N2 2.036(6)
Ir1 C30 2.038(6)
Ir1 O1 2.090(5)
Ir1 O2 2.108(5)
F1 C12 1.317(9)
F2 C12 1.335(10)
F3 C12 1.346(9)
F4 C13 1.36(2)
F5 C13 1.240(14)
F6 C13 1.151(15)
F7 C41 1.348(8)
F8 C41 1.340(8)
F9 C41 1.350(8)
F10 F11' 0.88(4)
F10 F12' 1.28(7)
F10 C42 1.328(10)
F11 F12' 1.02(7)
F11 C42 1.324(10)
F12 F10' 0.62(5)
F12 C42 1.314(11)
F12 F11' 1.50(5)
F10' C42 1.37(6)
F11' C42 1.28(4)
F12' C42 1.23(3)
O1 C60 1.264(10)
O2 C62 1.268(10)
N1 C7 1.340(8)
N1 C11 1.349(8)
N2 C40 1.351(9)
N2 C36 1.356(9)
C1 C2 1.405(9)
C1 C6 1.431(9)
C2 C3 1.375(11)
C2 C12 1.520(10)
C3 C4 1.376(11)
C4 C5 1.380(11)
C4 C13 1.509(14)
C5 C6 1.363(10)
C6 C7 1.472(9)
C7 C8 1.382(9)
C8 C9 1.347(10)
C9 C10 1.367(11)
C10 C11 1.359(10)
C10 C14 1.794(19)
C30 C31 1.382(9)
C30 C35 1.436(9)
C31 C32 1.384(9)
C31 C41 1.501(9)
C32 C33 1.392(9)
C33 C34 1.373(9)
C33 C42 1.496(9)
C34 C35 1.366(9)
C35 C36 1.469(10)
C36 C37 1.399(9)
C37 C38 1.383(11)
C38 C39 1.398(10)
C39 C40 1.331(10)
C39 C43 1.511(11)
C43 C48 1.357(12)
C43 C44 1.416(12)
C44 C45 1.417(11)
C44 C49 1.449(11)
C45 C52 1.415(13)
C45 C46 1.424(12)
C46 C47 1.355(13)
C46 C58 1.423(12)
C47 C48 1.396(12)
C49 C50 1.357(12)
C50 C51 1.438(12)
C51 C52 1.404(13)
C51 C53 1.406(14)
C52 C56 1.397(12)
C53 C54 1.390(14)
C54 C55 1.381(15)
C55 C56 1.382(14)
C56 C57 1.452(15)
C57 C58 1.352(14)
C59 C64 1.406(19)
C59 C66 1.488(16)
C59 C60 1.507(15)
C59 C65 1.64(2)
C60 C61 1.417(15)
C61 C62 1.353(15)
C62 C63 1.511(14)
C63 C69 1.39(2)
C63 C68 1.477(16)
C63 C67 1.48(2)
C14 C19 1.087(15)
C14 C15 1.359(16)
C15 C16 1.454(15)
C16 C17 1.505(18)
C17 C20 1.40(2)
C17 C18 1.552(19)
C18 C23 1.322(17)
C18 C19 1.75(2)
C19 C29 1.341(14)
C20 C21 1.312(18)
C21 C22 1.413(18)
C22 C24 1.31(2)
C22 C23 1.423(19)
C23 C27 1.322(19)
C24 C25 1.62(4)
C25 C26 1.46(4)
C26 C27 1.68(3)
C27 C28 1.294(18)
C28 C29 1.327(13)

loop_
_geom_torsion_atom_site_label_1
_geom_torsion_atom_site_label_2
_geom_torsion_atom_site_label_3
_geom_torsion_atom_site_label_4
_geom_torsion
F11' F12 F10' C42 -11(6)
F12' F10 F11' C42 -28(3)
F12' F10 F11' F12 -1(5)
C42 F10 F11' F12 27(3)
F10' F12 F11' F10 -17(9)
C42 F12 F11' F10 -32(3)
F10' F12 F11' C42 14(8)
C42 F11 F12' F10 18(3)
F11' F10 F12' F11 12(5)
C42 F10 F12' F11 -19(3)
F11' F10 F12' C42 32(3)
C1 Ir1 O1 C60 -67(3)
N1 Ir1 O1 C60 -87.6(7)
N2 Ir1 O1 C60 84.4(7)
C30 Ir1 O1 C60 166.2(7)
O2 Ir1 O1 C60 -7.5(7)
C1 Ir1 O2 C62 176.2(7)
N1 Ir1 O2 C62 94.8(7)
N2 Ir1 O2 C62 -80.6(7)
C30 Ir1 O2 C62 -46.0(19)
O1 Ir1 O2 C62 1.5(6)
C1 Ir1 N1 C7 -15.6(5)
N2 Ir1 N1 C7 103.5(15)
C30 Ir1 N1 C7 -111.9(5)
O1 Ir1 N1 C7 162.2(5)
O2 Ir1 N1 C7 73.8(5)
C1 Ir1 N1 C11 177.8(6)
N2 Ir1 N1 C11 -63.0(16)
C30 Ir1 N1 C11 81.6(6)
O1 Ir1 N1 C11 -4.3(6)
O2 Ir1 N1 C11 -92.8(6)
C1 Ir1 N2 C40 81.2(7)
N1 Ir1 N2 C40 -36.4(18)
C30 Ir1 N2 C40 177.8(7)
O1 Ir1 N2 C40 -95.8(7)
O2 Ir1 N2 C40 -7.1(7)
C1 Ir1 N2 C36 -111.2(6)
N1 Ir1 N2 C36 131.2(13)
C30 Ir1 N2 C36 -14.6(5)
O1 Ir1 N2 C36 71.8(6)
O2 Ir1 N2 C36 160.6(6)
N1 Ir1 C1 C2 -170.8(7)
N2 Ir1 C1 C2 17.4(7)
C30 Ir1 C1 C2 -65.5(7)
O1 Ir1 C1 C2 168(2)
O2 Ir1 C1 C2 108.7(7)
N1 Ir1 C1 C6 13.8(5)
N2 Ir1 C1 C6 -158.0(5)
C30 Ir1 C1 C6 119.1(5)
O1 Ir1 C1 C6 -7(3)
O2 Ir1 C1 C6 -66.7(5)
C6 C1 C2 C3 3.3(11)
Ir1 C1 C2 C3 -172.0(7)
C6 C1 C2 C12 -174.0(7)
Ir1 C1 C2 C12 10.7(11)
C1 C2 C3 C4 0.5(14)
C12 C2 C3 C4 178.0(9)
C2 C3 C4 C5 -2.4(16)
C2 C3 C4 C13 -179.3(13)
C3 C4 C5 C6 0.2(16)
C13 C4 C5 C6 177.0(13)
C4 C5 C6 C1 4.0(14)
C4 C5 C6 C7 -174.0(9)
C2 C1 C6 C5 -5.6(11)
Ir1 C1 C6 C5 170.8(7)
C2 C1 C6 C7 172.6(6)
Ir1 C1 C6 C7 -11.0(8)
C11 N1 C7 C8 0.3(10)
Ir1 N1 C7 C8 -167.1(6)
C11 N1 C7 C6 -179.1(6)
Ir1 N1 C7 C6 13.5(8)
C5 C6 C7 N1 176.8(7)
C1 C6 C7 N1 -1.4(9)
C5 C6 C7 C8 -2.6(12)
C1 C6 C7 C8 179.2(7)
N1 C7 C8 C9 -0.1(12)
C6 C7 C8 C9 179.3(8)
C7 C8 C9 C10 1.3(14)
C8 C9 C10 C11 -2.7(15)
C8 C9 C10 C14 -167.7(9)
C7 N1 C11 C10 -1.9(12)
Ir1 N1 C11 C10 164.3(8)
C9 C10 C11 N1 3.0(15)
C14 C10 C11 N1 166.1(9)
C3 C2 C12 F1 -128.4(8)
C1 C2 C12 F1 49.0(11)
C3 C2 C12 F2 110.2(9)
C1 C2 C12 F2 -72.4(10)
C3 C2 C12 F3 -8.1(11)
C1 C2 C12 F3 169.4(7)
C3 C4 C13 F6 169(2)
C5 C4 C13 F6 -7(3)
C3 C4 C13 F5 34(2)
C5 C4 C13 F5 -142.8(14)
C3 C4 C13 F4 -77.3(16)
C5 C4 C13 F4 105.9(15)
C1 Ir1 C30 C31 -69.2(7)
N1 Ir1 C30 C31 14.0(7)
N2 Ir1 C30 C31 -171.4(7)
O1 Ir1 C30 C31 105.8(7)
O2 Ir1 C30 C31 153.5(14)
C1 Ir1 C30 C35 116.1(5)
N1 Ir1 C30 C35 -160.7(5)
N2 Ir1 C30 C35 14.0(5)
O1 Ir1 C30 C35 -68.8(5)
O2 Ir1 C30 C35 -21.1(18)
C35 C30 C31 C32 2.7(10)
Ir1 C30 C31 C32 -171.7(5)
C35 C30 C31 C41 -179.1(6)
Ir1 C30 C31 C41 6.4(11)
C30 C31 C32 C33 -0.3(10)
C41 C31 C32 C33 -178.6(6)
C31 C32 C33 C34 -1.3(10)
C31 C32 C33 C42 177.1(6)
C32 C33 C34 C35 0.3(10)
C42 C33 C34 C35 -178.1(7)
C33 C34 C35 C30 2.3(11)
C33 C34 C35 C36 -173.3(7)
C31 C30 C35 C34 -3.7(10)
Ir1 C30 C35 C34 172.0(6)
C31 C30 C35 C36 172.1(6)
Ir1 C30 C35 C36 -12.1(8)
C40 N2 C36 C37 -2.3(12)
Ir1 N2 C36 C37 -170.5(6)
C40 N2 C36 C35 179.9(7)
Ir1 N2 C36 C35 11.7(8)
C34 C35 C36 N2 176.4(7)
C30 C35 C36 N2 0.5(10)
C34 C35 C36 C37 -1.2(12)
C30 C35 C36 C37 -177.1(8)
N2 C36 C37 C38 1.2(13)
C35 C36 C37 C38 178.8(8)
C36 C37 C38 C39 1.9(13)
C37 C38 C39 C40 -4.0(14)
C37 C38 C39 C43 174.7(8)
C38 C39 C40 N2 3.1(15)
C43 C39 C40 N2 -175.7(8)
C36 N2 C40 C39 0.1(13)
Ir1 N2 C40 C39 167.2(7)
C32 C31 C41 F8 106.0(7)
C30 C31 C41 F8 -72.3(9)
C32 C31 C41 F9 -13.9(9)
C30 C31 C41 F9 167.8(6)
C32 C31 C41 F7 -133.0(6)
C30 C31 C41 F7 48.7(9)
F11 F12' C42 F11' 146(2)
F10 F12' C42 F11' -19(2)
F11 F12' C42 F12 77(3)
F10 F12' C42 F12 -88(3)
F10 F12' C42 F11 -165(2)
F11 F12' C42 F10 165(2)
F11 F12' C42 F10' 45(3)
F10 F12' C42 F10' -120(3)
F11 F12' C42 C33 -94(3)
F10 F12' C42 C33 101.2(18)
F10 F11' C42 F12' 26(3)
F12 F11' C42 F12' -127(2)
F10 F11' C42 F12 153(2)
F10 F11' C42 F11 59(4)
F12 F11' C42 F11 -94(3)
F12 F11' C42 F10 -153(2)
F10 F11' C42 F10' 148(3)
F12 F11' C42 F10' -5(3)
F10 F11' C42 C33 -99(2)
F12 F11' C42 C33 107.9(12)
F10' F12 C42 F12' -88(7)
F11' F12 C42 F12' 82(4)
F10' F12 C42 F11' -170(6)
F10' F12 C42 F11 -40(6)
F11' F12 C42 F11 129.4(18)
F10' F12 C42 F10 -152(6)
F11' F12 C42 F10 17.5(17)
F11' F12 C42 F10' 170(6)
F10' F12 C42 C33 83(6)
F11' F12 C42 C33 -107.2(18)
F12' F11 C42 F11' -48(4)
F12' F11 C42 F12 -125.2(19)
F12' F11 C42 F10 -13.2(19)
F12' F11 C42 F10' -142(3)
F12' F11 C42 C33 110.8(19)
F11' F10 C42 F12' -150(3)
F12' F10 C42 F11' 150(3)
F11' F10 C42 F12 -27(3)
F12' F10 C42 F12 123(2)
F11' F10 C42 F11 -138(3)
F12' F10 C42 F11 11(2)
F11' F10 C42 F10' -42(4)
F12' F10 C42 F10' 107(4)
F11' F10 C42 C33 98(3)
F12' F10 C42 C33 -112.3(18)
F12 F10' C42 F12' 110(6)
F12 F10' C42 F11' 10(6)
F12 F10' C42 F11 141(5)
F12 F10' C42 F10 35(7)
F12 F10' C42 C33 -107(5)
C34 C33 C42 F12' 119(5)
C32 C33 C42 F12' -59(5)
C34 C33 C42 F11' -130(3)
C32 C33 C42 F11' 52(3)
C34 C33 C42 F12 -52.2(11)
C32 C33 C42 F12 129.4(9)
C34 C33 C42 F11 67.4(10)
C32 C33 C42 F11 -111.0(9)
C34 C33 C42 F10 -172.9(10)
C32 C33 C42 F10 8.8(13)
C34 C33 C42 F10' -24(3)
C32 C33 C42 F10' 157(3)
C40 C39 C43 C48 64.8(12)
C38 C39 C43 C48 -113.9(10)
C40 C39 C43 C44 -113.5(10)
C38 C39 C43 C44 67.8(12)
C48 C43 C44 C45 3.4(12)
C39 C43 C44 C45 -178.4(7)
C48 C43 C44 C49 -175.3(8)
C39 C43 C44 C49 2.9(12)
C43 C44 C45 C52 179.5(7)
C49 C44 C45 C52 -1.7(11)
C43 C44 C45 C46 -1.0(11)
C49 C44 C45 C46 177.8(7)
C52 C45 C46 C47 179.4(8)
C44 C45 C46 C47 -0.1(12)
C52 C45 C46 C58 -3.9(11)
C44 C45 C46 C58 176.6(7)
C58 C46 C47 C48 -177.8(9)
C45 C46 C47 C48 -1.2(14)
C44 C43 C48 C47 -4.8(14)
C39 C43 C48 C47 176.9(9)
C46 C47 C48 C43 3.7(15)
C43 C44 C49 C50 179.5(8)
C45 C44 C49 C50 0.8(11)
C44 C49 C50 C51 -0.2(12)
C49 C50 C51 C52 0.5(12)
C49 C50 C51 C53 179.8(9)
C53 C51 C52 C56 -1.2(12)
C50 C51 C52 C56 178.1(7)
C53 C51 C52 C45 179.2(8)
C50 C51 C52 C45 -1.5(12)
C44 C45 C52 C56 -177.5(7)
C46 C45 C52 C56 3.0(11)
C44 C45 C52 C51 2.1(11)
C46 C45 C52 C51 -177.4(7)
C52 C51 C53 C54 1.3(14)
C50 C51 C53 C54 -178.0(8)
C51 C53 C54 C55 -0.2(15)
C53 C54 C55 C56 -1.0(16)
C51 C52 C56 C55 0.1(12)
C45 C52 C56 C55 179.6(8)
C51 C52 C56 C57 179.2(8)
C45 C52 C56 C57 -1.2(11)
C54 C55 C56 C52 1.0(14)
C54 C55 C56 C57 -178.1(9)
C52 C56 C57 C58 0.3(13)
C55 C56 C57 C58 179.5(9)
C56 C57 C58 C46 -1.3(13)
C47 C46 C58 C57 179.6(9)
C45 C46 C58 C57 3.0(12)
Ir1 O1 C60 C61 7.8(14)
Ir1 O1 C60 C59 -169.8(9)
C64 C59 C60 O1 -5(2)
C66 C59 C60 O1 -138.2(14)
C65 C59 C60 O1 108.5(14)
C64 C59 C60 C61 177.2(15)
C66 C59 C60 C61 44(2)
C65 C59 C60 C61 -69.2(14)
O1 C60 C61 C62 0.2(19)
C59 C60 C61 C62 177.7(12)
Ir1 O2 C62 C61 4.6(13)
Ir1 O2 C62 C63 -177.1(6)
C60 C61 C62 O2 -7.2(18)
C60 C61 C62 C63 174.6(11)
O2 C62 C63 C69 -44.2(17)
C61 C62 C63 C69 134.2(17)
O2 C62 C63 C68 80.6(17)
C61 C62 C63 C68 -101.0(17)
O2 C62 C63 C67 -158.8(17)
C61 C62 C63 C67 20(2)
C11 C10 C14 C19 74.4(13)
C9 C10 C14 C19 -121.9(11)
C11 C10 C14 C15 -107.3(12)
C9 C10 C14 C15 56.4(11)
C19 C14 C15 C16 1(3)
C10 C14 C15 C16 -176.1(7)
C14 C15 C16 C17 -1.5(12)
C15 C16 C17 C20 -178.6(9)
C15 C16 C17 C18 1.3(11)
C20 C17 C18 C23 -1.8(14)
C16 C17 C18 C23 178.3(9)
C20 C17 C18 C19 179.5(8)
C16 C17 C18 C19 -0.4(11)
C15 C14 C19 C29 -177.0(15)
C10 C14 C19 C29 0(2)
C15 C14 C19 C18 0(2)
C10 C14 C19 C18 177.4(5)
C23 C18 C19 C14 -179.2(10)
C17 C18 C19 C14 -0.4(12)
C23 C18 C19 C29 -0.5(11)
C17 C18 C19 C29 178.3(7)
C18 C17 C20 C21 0.1(14)
C16 C17 C20 C21 -180.0(9)
C17 C20 C21 C22 0.1(16)
C20 C21 C22 C24 179.0(13)
C20 C21 C22 C23 1.1(16)
C17 C18 C23 C27 -179.2(10)
C19 C18 C23 C27 -0.4(16)
C17 C18 C23 C22 2.9(14)
C19 C18 C23 C22 -178.3(7)
C24 C22 C23 C27 1.6(18)
C21 C22 C23 C27 179.4(11)
C24 C22 C23 C18 179.6(12)
C21 C22 C23 C18 -2.6(14)
C21 C22 C24 C25 172(3)
C23 C22 C24 C25 -10(4)
C22 C24 C25 C26 15(5)
C24 C25 C26 C27 -13(4)
C18 C23 C27 C28 1.1(19)
C22 C23 C27 C28 178.9(11)
C18 C23 C27 C26 -179.2(14)
C22 C23 C27 C26 -1(2)
C25 C26 C27 C28 -170(3)
C25 C26 C27 C23 10(4)
C23 C27 C28 C29 -1(2)
C26 C27 C28 C29 179.4(17)
C27 C28 C29 C19 0(2)
C14 C19 C29 C28 178(2)
C18 C19 C29 C28 0.7(12)
